data_7135474
loop_
_publ_author_name
'Jiang, Jingjing'
'Zhang, Jinghan'
'Huang, Nan'
'Xu, Haocheng'
'Liu, Xintao'
'Li, Jiayin'
'Zhou, Xinlong'
'Zhao, Jingjing'
'Li, Pan'

_publ_section_title
;
 Lewis acid-switched regiodivergent
 <i>N</i><sup>1</sup>/<i>N</i><sup>2</sup>-alkylation of ben-zotriazoles
 with &#x3b1;-hydroxyl diazo compounds.
;
_journal_issue 10
_journal_name_full 'Chemical communications (Cambridge, England)'
_journal_page_first 3279
_journal_page_last 3282
_journal_paper_doi 10.1039/d5cc07167d
_journal_volume 62
_journal_year 2026
_chemical_formula_moiety 'C21 H22 N6 O'
_chemical_formula_sum 'C21 H22 N6 O'
_chemical_formula_weight 374.44
_space_group_crystal_system monoclinic
_space_group_IT_number 14
_space_group_name_Hall '-P 2yn'
_space_group_name_H-M_alt 'P 1 21/n 1'
_atom_sites_solution_hydrogens geom
_atom_sites_solution_primary dual
_audit_block_doi 10.5517/ccdc.csd.cc2nt6rg
_audit_creation_date 2024-06-20
_audit_creation_method
;
Olex2 1.5
(compiled 2024.02.16 svn.r378c4104 for OlexSys, GUI svn.r6928)
;
_audit_update_record
;
2025-06-25 deposited with the CCDC.	2026-01-06 downloaded from the CCDC.
;
_cell_angle_alpha 90
_cell_angle_beta 101.946(3)
_cell_angle_gamma 90
_cell_formula_units_Z 8
_cell_length_a 19.1428(19)
_cell_length_b 10.6392(10)
_cell_length_c 19.4801(19)
_cell_measurement_reflns_used 2334
_cell_measurement_temperature 300.00
_cell_measurement_theta_max 19.980
_cell_measurement_theta_min 2.559
_cell_volume 3881.5(7)
_computing_cell_refinement 'SAINT V8.38A (Bruker, 2018)'
_computing_data_reduction 'SAINT V8.38A (Bruker, 2018)'
_computing_molecular_graphics 'Olex2 1.5 (Dolomanov et al., 2009)'
_computing_publication_material 'Olex2 1.5 (Dolomanov et al., 2009)'
_computing_structure_refinement 'SHELXL 2018/3 (Sheldrick, 2015)'
_computing_structure_solution 'SHELXT 2018/2 (Sheldrick, 2018)'
_diffrn_ambient_temperature 300.00
_diffrn_measured_fraction_theta_full 0.991
_diffrn_measured_fraction_theta_max 0.991
_diffrn_measurement_device_type 'Bruker D8 VENTURE PHOTON II'
_diffrn_radiation_monochromator 'Helios multilayer optic'
_diffrn_radiation_type 'Mo K\a'
_diffrn_radiation_wavelength 0.71073
_diffrn_reflns_av_R_equivalents 0.2457
_diffrn_reflns_av_unetI/netI 0.1801
_diffrn_reflns_Laue_measured_fraction_full 0.991
_diffrn_reflns_Laue_measured_fraction_max 0.991
_diffrn_reflns_limit_h_max 22
_diffrn_reflns_limit_h_min -21
_diffrn_reflns_limit_k_max 12
_diffrn_reflns_limit_k_min -11
_diffrn_reflns_limit_l_max 23
_diffrn_reflns_limit_l_min -22
_diffrn_reflns_number 36233
_diffrn_reflns_point_group_measured_fraction_full 0.991
_diffrn_reflns_point_group_measured_fraction_max 0.991
_diffrn_reflns_theta_full 24.945
_diffrn_reflns_theta_max 24.945
_diffrn_reflns_theta_min 2.137
_diffrn_source_current 1.4
_diffrn_source_power 0.07
_diffrn_source_type Microfocus
_diffrn_source_voltage 50.0
_exptl_absorpt_coefficient_mu 0.084
_exptl_absorpt_correction_T_max 0.2586
_exptl_absorpt_correction_T_min 0.1729
_exptl_absorpt_correction_type multi-scan
_exptl_absorpt_process_details
;
SADABS-2016/2 (Bruker,2016/2) was used for absorption correction.
wR2(int) was 0.1694 before and 0.0969 after correction.
The Ratio of minimum to maximum transmission is 0.6686.
The \l/2 correction factor is Not present.
;
_exptl_crystal_colour yellow
_exptl_crystal_colour_primary yellow
_exptl_crystal_density_diffrn 1.282
_exptl_crystal_description block
_exptl_crystal_F_000 1584
_exptl_crystal_size_max 0.1
_exptl_crystal_size_mid 0.1
_exptl_crystal_size_min 0.08
_refine_diff_density_max 0.378
_refine_diff_density_min -0.293
_refine_diff_density_rms 0.079
_refine_ls_extinction_coef 0.0098(16)
_refine_ls_extinction_expression Fc^*^=kFc[1+0.001xFc^2^\l^3^/sin(2\q)]^-1/4^
_refine_ls_extinction_method 'SHELXL-2018/3 (Sheldrick 2018)'
_refine_ls_goodness_of_fit_ref 1.028
_refine_ls_hydrogen_treatment constr
_refine_ls_matrix_type full
_refine_ls_number_parameters 508
_refine_ls_number_reflns 6738
_refine_ls_number_restraints 0
_refine_ls_restrained_S_all 1.028
_refine_ls_R_factor_all 0.2350
_refine_ls_R_factor_gt 0.1122
_refine_ls_shift/su_max 0.000
_refine_ls_shift/su_mean 0.000
_refine_ls_structure_factor_coef Fsqd
_refine_ls_weighting_details 'w=1/[\s^2^(Fo^2^)+(0.1153P)^2^+6.3278P] where P=(Fo^2^+2Fc^2^)/3'
_refine_ls_weighting_scheme calc
_refine_ls_wR_factor_gt 0.2650
_refine_ls_wR_factor_ref 0.3328
_reflns_Friedel_coverage 0.000
_reflns_number_gt 2786
_reflns_number_total 6738
_reflns_threshold_expression 'I > 2\s(I)'
_cod_data_source_file d5cc07167d2.cif
_cod_data_source_block m14243_0m
_cod_database_code 7135474
_shelx_shelxl_version_number 2018/3
_shelx_space_group_comment
;
The symmetry employed for this shelxl refinement is uniquely defined
by the following loop, which should always be used as a source of
symmetry information in preference to the above space-group names.
They are only intended as comments.
;
_shelx_estimated_absorpt_t_max 0.993
_shelx_estimated_absorpt_t_min 0.992
_diffrn_source_source 'Incoatc Ius 3.0 '
_olex2_refinement_description
;
1. Fixed Uiso
 At 1.2 times of:
  All C(H) groups, All C(H,H) groups
 At 1.5 times of:
  All C(H,H,H) groups
2.a Secondary CH2 refined with riding coordinates:
 C11(H11A,H11B), C13(H13A,H13B), C19(H19A,H19B), C32(H32A,H32B), C41(H41A,
 H41B), C5(H5A,H5B), C25(H25A,H25B), C34(H34A,H34B), C39(H39A,H39B), C42(H42A,
 H42B)
2.b Aromatic/amide H refined with riding coordinates:
 C7(H7), C9(H9), C20(H20), C23(H23), C31(H31), C35(H35), C36(H36), C38(H38),
 C40(H40), C2(H2), C3(H3), C17(H17), C21(H21), C27(H27), C28(H28), C29(H29),
 C30(H30), C33(H33)
2.c Idealised Me refined as rotating group:
 C15(H15A,H15B,H15C), C37(H37A,H37B,H37C)
;
_olex2_submission_special_instructions 'No special instructions were received'

loop_
_space_group_symop_operation_xyz
'x, y, z'
'-x+1/2, y+1/2, -z+1/2'
'-x, -y, -z'
'x-1/2, -y-1/2, z-1/2'

loop_
_atom_site_label
_atom_site_type_symbol
_atom_site_fract_x
_atom_site_fract_y
_atom_site_fract_z
_atom_site_U_iso_or_equiv
_atom_site_adp_type
_atom_site_occupancy
_atom_site_site_symmetry_order
_atom_site_calc_flag
_atom_site_refinement_flags_posn
_atom_site_refinement_flags_adp
_atom_site_refinement_flags_occupancy
_atom_site_disorder_assembly
_atom_site_disorder_group
O1 O 0.4146(3) 0.3148(5) 0.3556(2) 0.0622(14) Uani 1 1 d . . . . .
N1 N 0.3932(3) 0.5148(5) 0.3871(3) 0.0524(15) Uani 1 1 d . . . . .
N7 N 0.2254(3) 0.1164(6) 0.3872(3) 0.0668(18) Uani 1 1 d . . . . .
N8 N 0.2993(3) 0.1224(5) 0.3970(3) 0.0531(15) Uani 1 1 d . . . . .
N10 N 0.2001(3) 0.0423(6) 0.3345(3) 0.0672(18) Uani 1 1 d . . . . .
N11 N 0.2382(5) 0.4658(8) 0.4504(5) 0.097(3) Uani 1 1 d . . . . .
N12 N 0.2849(4) 0.4063(6) 0.4433(3) 0.0648(18) Uani 1 1 d . . . . .
C1 C 0.3212(4) 0.0486(6) 0.3463(3) 0.0452(16) Uani 1 1 d . . . . .
C7 C 0.3849(5) -0.0659(8) 0.2744(4) 0.070(2) Uani 1 1 d . . . . .
H7 H 0.427733 -0.088753 0.262413 0.085 Uiso 1 1 calc R U . . .
C8 C 0.2575(4) -0.0017(7) 0.3081(4) 0.0541(19) Uani 1 1 d . . . . .
C9 C 0.3635(4) 0.7838(8) 0.5390(4) 0.073(2) Uani 1 1 d . . . . .
H9 H 0.358549 0.844512 0.571996 0.087 Uiso 1 1 calc R U . . .
C10 C 0.3821(4) 0.6029(6) 0.4400(3) 0.0474(17) Uani 1 1 d . . . . .
C11 C 0.4535(4) 0.1997(8) 0.5515(4) 0.075(2) Uani 1 1 d . . . . .
H11A H 0.462868 0.288201 0.545389 0.090 Uiso 1 1 calc R U . . .
H11B H 0.499129 0.157445 0.565771 0.090 Uiso 1 1 calc R U . . .
C13 C 0.4141(4) 0.1453(7) 0.4820(4) 0.059(2) Uani 1 1 d . . . . .
H13A H 0.411495 0.054706 0.486438 0.071 Uiso 1 1 calc R U . . .
H13B H 0.441280 0.163133 0.446244 0.071 Uiso 1 1 calc R U . . .
C14 C 0.3385(4) 0.1970(7) 0.4577(3) 0.0512(18) Uani 1 1 d . . . . .
C15 C 0.4299(4) 0.5620(8) 0.3312(4) 0.067(2) Uani 1 1 d . . . . .
H15A H 0.424079 0.651469 0.326866 0.101 Uiso 1 1 calc R U . . .
H15B H 0.409360 0.522782 0.287316 0.101 Uiso 1 1 calc R U . . .
H15C H 0.479847 0.542055 0.343763 0.101 Uiso 1 1 calc R U . . .
C16 C 0.3394(4) 0.3368(7) 0.4367(3) 0.0509(18) Uani 1 1 d . . . . .
C18 C 0.3865(4) 0.3886(7) 0.3913(3) 0.0496(18) Uani 1 1 d . . . . .
C19 C 0.3359(5) 0.2386(9) 0.5870(4) 0.084(3) Uani 1 1 d . . . . .
H19A H 0.309049 0.221127 0.623026 0.100 Uiso 1 1 calc R U . . .
H19B H 0.338705 0.329129 0.582194 0.100 Uiso 1 1 calc R U . . .
C20 C 0.4056(4) 0.6768(8) 0.5588(4) 0.068(2) Uani 1 1 d . . . . .
H20 H 0.426905 0.664905 0.605792 0.082 Uiso 1 1 calc R U . . .
C23 C 0.3209(5) -0.1191(8) 0.2372(4) 0.076(2) Uani 1 1 d . . . . .
H23 H 0.322468 -0.173914 0.200372 0.091 Uiso 1 1 calc R U . . .
C31 C 0.3292(4) 0.7978(8) 0.4694(5) 0.073(2) Uani 1 1 d . . . . .
H31 H 0.299864 0.866878 0.455642 0.088 Uiso 1 1 calc R U . . .
C32 C 0.2971(4) 0.1830(7) 0.5182(4) 0.063(2) Uani 1 1 d . . . . .
H32A H 0.251017 0.223634 0.504334 0.076 Uiso 1 1 calc R U . . .
H32B H 0.288722 0.094398 0.525065 0.076 Uiso 1 1 calc R U . . .
C35 C 0.3862(4) 0.0187(8) 0.3281(4) 0.067(2) Uani 1 1 d . . . . .
H35 H 0.428784 0.054796 0.351408 0.080 Uiso 1 1 calc R U . . .
C36 C 0.3390(4) 0.7079(7) 0.4197(4) 0.062(2) Uani 1 1 d . . . . .
H36 H 0.316614 0.718092 0.372937 0.074 Uiso 1 1 calc R U . . .
C38 C 0.2560(5) -0.0922(8) 0.2537(4) 0.071(2) Uani 1 1 d . . . . .
H38 H 0.213842 -0.130452 0.230839 0.085 Uiso 1 1 calc R U . . .
C40 C 0.4158(4) 0.5885(7) 0.5094(4) 0.0569(19) Uani 1 1 d . . . . .
H40 H 0.445427 0.519720 0.523065 0.068 Uiso 1 1 calc R U . . .
C41 C 0.4108(5) 0.1851(10) 0.6093(4) 0.091(3) Uani 1 1 d . . . . .
H41A H 0.407748 0.096752 0.620492 0.110 Uiso 1 1 calc R U . . .
H41B H 0.435460 0.228119 0.651227 0.110 Uiso 1 1 calc R U . . .
O2 O 0.6412(3) 0.1910(5) 0.0886(3) 0.0663(15) Uani 1 1 d . . . . .
N2 N 0.5948(4) 0.4031(7) 0.2654(3) 0.0730(19) Uani 1 1 d . . . . .
N3 N 0.6129(3) -0.0067(6) 0.1203(3) 0.0576(16) Uani 1 1 d . . . . .
N4 N 0.5514(3) 0.1216(6) 0.2189(3) 0.0608(16) Uani 1 1 d . . . . .
N5 N 0.5457(4) 0.0725(7) 0.2698(4) 0.083(2) Uani 1 1 d . . . . .
N6 N 0.5878(3) 0.3979(5) 0.1944(3) 0.0544(16) Uani 1 1 d . . . . .
N9 N 0.6486(4) 0.4755(7) 0.2930(3) 0.080(2) Uani 1 1 d . . . . .
C2 C 0.7371(4) 0.6030(8) 0.2428(5) 0.075(2) Uani 1 1 d . . . . .
H2 H 0.761499 0.635599 0.285346 0.090 Uiso 1 1 calc R U . . .
C3 C 0.5762(4) -0.1876(7) 0.1808(4) 0.067(2) Uani 1 1 d . . . . .
H3 H 0.622036 -0.190978 0.208445 0.080 Uiso 1 1 calc R U . . .
C4 C 0.5568(3) 0.1795(6) 0.1611(3) 0.0473(17) Uani 1 1 d . . . . .
C5 C 0.3798(4) 0.3035(9) 0.0710(4) 0.081(3) Uani 1 1 d . . . . .
H5A H 0.340043 0.255018 0.045177 0.097 Uiso 1 1 calc R U . . .
H5B H 0.365553 0.391144 0.069740 0.097 Uiso 1 1 calc R U . . .
C6 C 0.6426(4) 0.4697(7) 0.1762(4) 0.0552(19) Uani 1 1 d . . . . .
C12 C 0.6063(4) 0.1228(7) 0.1192(4) 0.0539(19) Uani 1 1 d . . . . .
C17 C 0.7193(4) 0.5825(8) 0.1174(5) 0.075(2) Uani 1 1 d . . . . .
H17 H 0.733750 0.604342 0.076269 0.090 Uiso 1 1 calc R U . . .
C21 C 0.4394(4) -0.1806(8) 0.0989(4) 0.069(2) Uani 1 1 d . . . . .
H21 H 0.393452 -0.177108 0.071578 0.082 Uiso 1 1 calc R U . . .
C22 C 0.6796(4) 0.5205(7) 0.2394(4) 0.061(2) Uani 1 1 d . . . . .
C24 C 0.5581(4) -0.0939(6) 0.1314(4) 0.0508(18) Uani 1 1 d . . . . .
C25 C 0.4440(4) 0.2888(7) 0.0369(4) 0.068(2) Uani 1 1 d . . . . .
H25A H 0.432128 0.321642 -0.010527 0.082 Uiso 1 1 calc R U . . .
H25B H 0.454879 0.200120 0.034059 0.082 Uiso 1 1 calc R U . . .
C26 C 0.5297(4) 0.3158(7) 0.1547(3) 0.0551(19) Uani 1 1 d . . . . .
C27 C 0.6631(4) 0.5015(8) 0.1135(4) 0.066(2) Uani 1 1 d . . . . .
H27 H 0.639309 0.468859 0.070771 0.079 Uiso 1 1 calc R U . . .
C28 C 0.5244(5) -0.2790(8) 0.1892(4) 0.070(2) Uani 1 1 d . . . . .
H28 H 0.535654 -0.341937 0.222855 0.084 Uiso 1 1 calc R U . . .
C29 C 0.4570(5) -0.2728(9) 0.1465(5) 0.074(2) Uani 1 1 d . . . . .
H29 H 0.423213 -0.333503 0.150921 0.089 Uiso 1 1 calc R U . . .
C30 C 0.4900(4) -0.0894(7) 0.0899(4) 0.060(2) Uani 1 1 d . . . . .
H30 H 0.477788 -0.026649 0.056308 0.072 Uiso 1 1 calc R U . . .
C33 C 0.7559(4) 0.6337(9) 0.1812(6) 0.081(3) Uani 1 1 d . . . . .
H33 H 0.793400 0.689263 0.181364 0.097 Uiso 1 1 calc R U . . .
C34 C 0.5101(4) 0.3573(7) 0.0777(3) 0.061(2) Uani 1 1 d . . . . .
H34A H 0.501244 0.447074 0.075665 0.073 Uiso 1 1 calc R U . . .
H34B H 0.550170 0.340910 0.055511 0.073 Uiso 1 1 calc R U . . .
C37 C 0.6705(4) -0.0607(8) 0.0892(4) 0.077(2) Uani 1 1 d . . . . .
H37A H 0.655063 -0.064305 0.039098 0.116 Uiso 1 1 calc R U . . .
H37B H 0.681468 -0.143902 0.107255 0.116 Uiso 1 1 calc R U . . .
H37C H 0.712270 -0.008804 0.101060 0.116 Uiso 1 1 calc R U . . .
C39 C 0.3984(4) 0.2583(9) 0.1469(4) 0.072(2) Uani 1 1 d . . . . .
H39A H 0.357836 0.270929 0.168836 0.086 Uiso 1 1 calc R U . . .
H39B H 0.409165 0.169170 0.148003 0.086 Uiso 1 1 calc R U . . .
C42 C 0.4626(4) 0.3302(7) 0.1875(4) 0.060(2) Uani 1 1 d . . . . .
H42A H 0.473769 0.299951 0.235526 0.072 Uiso 1 1 calc R U . . .
H42B H 0.450423 0.418621 0.188661 0.072 Uiso 1 1 calc R U . . .

loop_
_atom_site_aniso_label
_atom_site_aniso_U_11
_atom_site_aniso_U_22
_atom_site_aniso_U_33
_atom_site_aniso_U_23
_atom_site_aniso_U_13
_atom_site_aniso_U_12
O1 0.077(3) 0.047(3) 0.069(3) -0.004(3) 0.030(3) 0.000(3)
N1 0.081(4) 0.033(4) 0.048(3) -0.001(3) 0.026(3) -0.011(3)
N7 0.058(4) 0.065(5) 0.078(4) -0.005(4) 0.015(3) 0.005(3)
N8 0.056(4) 0.046(4) 0.059(3) -0.003(3) 0.016(3) 0.002(3)
N10 0.065(4) 0.061(4) 0.069(4) -0.010(4) -0.002(3) -0.010(4)
N11 0.090(6) 0.075(6) 0.139(7) -0.013(5) 0.053(5) -0.002(5)
N12 0.074(5) 0.047(4) 0.083(4) -0.002(4) 0.037(4) -0.004(4)
C1 0.054(4) 0.036(4) 0.049(4) -0.003(3) 0.019(3) 0.006(3)
C7 0.080(6) 0.061(5) 0.076(5) -0.020(5) 0.027(5) -0.003(5)
C8 0.051(4) 0.055(5) 0.058(4) -0.002(4) 0.014(4) 0.009(4)
C9 0.084(6) 0.063(6) 0.079(6) -0.006(5) 0.034(5) 0.013(5)
C10 0.056(4) 0.037(4) 0.052(4) -0.002(3) 0.017(3) -0.002(4)
C11 0.087(6) 0.063(6) 0.066(5) 0.000(4) -0.004(4) -0.003(5)
C13 0.066(5) 0.044(5) 0.062(4) -0.004(4) 0.005(4) -0.002(4)
C14 0.056(4) 0.046(4) 0.051(4) 0.000(3) 0.009(3) -0.013(4)
C15 0.092(6) 0.059(5) 0.056(4) 0.004(4) 0.029(4) -0.013(5)
C16 0.060(5) 0.037(4) 0.059(4) -0.004(3) 0.019(4) 0.000(4)
C18 0.054(4) 0.049(5) 0.045(4) 0.001(4) 0.009(3) 0.004(4)
C19 0.118(8) 0.075(6) 0.062(5) -0.012(5) 0.028(5) -0.028(6)
C20 0.081(6) 0.067(6) 0.059(4) -0.012(4) 0.021(4) -0.008(5)
C23 0.104(7) 0.062(6) 0.062(5) -0.017(4) 0.019(5) 0.008(5)
C31 0.079(6) 0.051(5) 0.092(6) 0.007(5) 0.022(5) 0.013(4)
C32 0.087(6) 0.046(5) 0.064(5) 0.003(4) 0.030(4) -0.012(4)
C35 0.071(5) 0.068(6) 0.066(5) -0.016(4) 0.027(4) -0.017(4)
C36 0.085(6) 0.041(5) 0.059(4) 0.003(4) 0.014(4) -0.012(4)
C38 0.089(6) 0.064(6) 0.055(4) -0.014(4) 0.003(4) -0.004(5)
C40 0.059(5) 0.052(5) 0.058(4) 0.000(4) 0.007(4) 0.008(4)
C41 0.128(8) 0.081(7) 0.058(5) 0.002(5) 0.005(5) -0.025(6)
O2 0.078(4) 0.042(3) 0.090(4) 0.006(3) 0.044(3) -0.002(3)
N2 0.093(5) 0.068(5) 0.057(4) 0.004(4) 0.012(4) -0.022(4)
N3 0.060(4) 0.040(4) 0.077(4) -0.003(3) 0.026(3) 0.003(3)
N4 0.076(4) 0.040(4) 0.068(4) 0.001(3) 0.020(4) 0.002(3)
N5 0.111(6) 0.073(5) 0.075(5) 0.015(4) 0.041(4) 0.007(4)
N6 0.068(4) 0.047(4) 0.047(3) 0.004(3) 0.011(3) -0.006(3)
N9 0.091(5) 0.084(5) 0.061(4) -0.002(4) 0.003(4) -0.019(4)
C2 0.062(5) 0.068(6) 0.092(6) -0.002(5) 0.004(5) -0.002(5)
C3 0.072(5) 0.053(5) 0.075(5) 0.015(4) 0.015(4) 0.010(4)
C4 0.059(4) 0.037(4) 0.049(4) 0.005(3) 0.019(3) -0.004(3)
C5 0.058(5) 0.093(7) 0.090(6) -0.010(5) 0.014(4) 0.010(5)
C6 0.061(5) 0.047(5) 0.059(5) 0.002(4) 0.017(4) 0.007(4)
C12 0.055(4) 0.054(5) 0.054(4) -0.006(4) 0.013(4) 0.003(4)
C17 0.071(6) 0.069(6) 0.090(6) 0.008(5) 0.028(5) -0.006(5)
C21 0.060(5) 0.066(6) 0.083(5) -0.002(5) 0.022(4) -0.001(5)
C22 0.061(5) 0.055(5) 0.064(5) 0.000(4) 0.002(4) -0.002(4)
C24 0.058(5) 0.038(4) 0.061(4) 0.001(4) 0.024(4) -0.003(4)
C25 0.085(6) 0.053(5) 0.060(4) -0.013(4) -0.003(4) 0.017(4)
C26 0.069(5) 0.044(4) 0.052(4) 0.000(4) 0.012(4) 0.000(4)
C27 0.071(5) 0.060(5) 0.073(5) -0.002(4) 0.031(4) -0.001(4)
C28 0.086(6) 0.052(5) 0.077(5) 0.007(4) 0.029(5) 0.005(5)
C29 0.072(6) 0.062(6) 0.098(6) -0.003(5) 0.040(5) -0.007(5)
C30 0.070(5) 0.047(5) 0.062(4) 0.002(4) 0.013(4) 0.005(4)
C33 0.059(5) 0.066(6) 0.118(8) 0.006(6) 0.021(6) -0.010(5)
C34 0.076(5) 0.053(5) 0.051(4) 0.005(4) 0.008(4) -0.002(4)
C37 0.079(6) 0.061(6) 0.106(6) -0.013(5) 0.052(5) 0.004(5)
C39 0.066(5) 0.077(6) 0.081(5) -0.005(5) 0.035(4) 0.007(5)
C42 0.067(5) 0.052(5) 0.064(4) -0.008(4) 0.021(4) 0.009(4)

loop_
_atom_type_symbol
_atom_type_description
_atom_type_scat_dispersion_real
_atom_type_scat_dispersion_imag
_atom_type_scat_source
C C 0.0033 0.0016 'International Tables Vol C Tables 4.2.6.8 and 6.1.1.4'
H H 0.0000 0.0000 'International Tables Vol C Tables 4.2.6.8 and 6.1.1.4'
N N 0.0061 0.0033 'International Tables Vol C Tables 4.2.6.8 and 6.1.1.4'
O O 0.0106 0.0060 'International Tables Vol C Tables 4.2.6.8 and 6.1.1.4'

loop_
_geom_angle_atom_site_label_1
_geom_angle_atom_site_label_2
_geom_angle_atom_site_label_3
_geom_angle
_geom_angle_site_symmetry_1
_geom_angle_site_symmetry_3
_geom_angle_publ_flag
C10 N1 C15 117.5(5) . . ?
C18 N1 C10 124.9(6) . . ?
C18 N1 C15 116.2(6) . . ?
N10 N7 N8 109.6(6) . . ?
N7 N8 C1 108.9(5) . . ?
N7 N8 C14 117.6(5) . . ?
C1 N8 C14 133.4(6) . . ?
N7 N10 C8 107.6(6) . . ?
N11 N12 C16 178.7(9) . . ?
N8 C1 C8 103.7(6) . . ?
N8 C1 C35 136.2(7) . . ?
C8 C1 C35 120.1(6) . . ?
C23 C7 H7 119.0 . . ?
C35 C7 H7 119.0 . . ?
C35 C7 C23 122.1(8) . . ?
N10 C8 C1 110.1(6) . . ?
N10 C8 C38 127.3(7) . . ?
C1 C8 C38 122.4(7) . . ?
C20 C9 H9 120.5 . . ?
C31 C9 H9 120.5 . . ?
C31 C9 C20 119.1(8) . . ?
C36 C10 N1 118.9(6) . . ?
C40 C10 N1 121.3(6) . . ?
C40 C10 C36 119.7(6) . . ?
H11A C11 H11B 107.9 . . ?
C13 C11 H11A 109.2 . . ?
C13 C11 H11B 109.2 . . ?
C13 C11 C41 111.9(7) . . ?
C41 C11 H11A 109.2 . . ?
C41 C11 H11B 109.2 . . ?
C11 C13 H13A 108.8 . . ?
C11 C13 H13B 108.8 . . ?
C11 C13 C14 113.7(6) . . ?
H13A C13 H13B 107.7 . . ?
C14 C13 H13A 108.8 . . ?
C14 C13 H13B 108.8 . . ?
N8 C14 C13 110.0(6) . . ?
N8 C14 C16 109.5(5) . . ?
N8 C14 C32 107.4(5) . . ?
C13 C14 C16 111.5(6) . . ?
C13 C14 C32 109.2(6) . . ?
C16 C14 C32 109.2(6) . . ?
N1 C15 H15A 109.5 . . ?
N1 C15 H15B 109.5 . . ?
N1 C15 H15C 109.5 . . ?
H15A C15 H15B 109.5 . . ?
H15A C15 H15C 109.5 . . ?
H15B C15 H15C 109.5 . . ?
N12 C16 C14 117.7(6) . . ?
N12 C16 C18 116.3(6) . . ?
C18 C16 C14 123.7(6) . . ?
O1 C18 N1 122.4(6) . . ?
O1 C18 C16 118.9(7) . . ?
N1 C18 C16 118.6(6) . . ?
H19A C19 H19B 108.0 . . ?
C32 C19 H19A 109.3 . . ?
C32 C19 H19B 109.3 . . ?
C32 C19 C41 111.5(7) . . ?
C41 C19 H19A 109.3 . . ?
C41 C19 H19B 109.3 . . ?
C9 C20 H20 119.5 . . ?
C40 C20 C9 120.9(7) . . ?
C40 C20 H20 119.5 . . ?
C7 C23 H23 119.0 . . ?
C38 C23 C7 121.9(7) . . ?
C38 C23 H23 119.0 . . ?
C9 C31 H31 120.1 . . ?
C9 C31 C36 119.9(8) . . ?
C36 C31 H31 120.1 . . ?
C14 C32 H32A 108.8 . . ?
C14 C32 H32B 108.8 . . ?
C19 C32 C14 113.6(6) . . ?
C19 C32 H32A 108.8 . . ?
C19 C32 H32B 108.8 . . ?
H32A C32 H32B 107.7 . . ?
C1 C35 H35 121.2 . . ?
C7 C35 C1 117.7(7) . . ?
C7 C35 H35 121.2 . . ?
C10 C36 C31 120.5(7) . . ?
C10 C36 H36 119.8 . . ?
C31 C36 H36 119.8 . . ?
C8 C38 H38 122.2 . . ?
C23 C38 C8 115.6(7) . . ?
C23 C38 H38 122.2 . . ?
C10 C40 C20 119.9(7) . . ?
C10 C40 H40 120.0 . . ?
C20 C40 H40 120.0 . . ?
C11 C41 H41A 109.3 . . ?
C11 C41 H41B 109.3 . . ?
C19 C41 C11 111.6(7) . . ?
C19 C41 H41A 109.3 . . ?
C19 C41 H41B 109.3 . . ?
H41A C41 H41B 108.0 . . ?
N9 N2 N6 110.2(6) . . ?
C12 N3 C24 125.0(6) . . ?
C12 N3 C37 116.9(6) . . ?
C24 N3 C37 115.9(6) . . ?
N5 N4 C4 178.7(8) . . ?
N2 N6 C6 108.2(5) . . ?
N2 N6 C26 117.1(6) . . ?
C6 N6 C26 134.5(5) . . ?
N2 N9 C22 108.4(6) . . ?
C22 C2 H2 121.4 . . ?
C33 C2 H2 121.4 . . ?
C33 C2 C22 117.2(8) . . ?
C24 C3 H3 120.2 . . ?
C24 C3 C28 119.6(7) . . ?
C28 C3 H3 120.2 . . ?
N4 C4 C12 116.9(6) . . ?
N4 C4 C26 115.4(6) . . ?
C12 C4 C26 125.2(6) . . ?
H5A C5 H5B 108.2 . . ?
C25 C5 H5A 109.6 . . ?
C25 C5 H5B 109.6 . . ?
C25 C5 C39 110.1(6) . . ?
C39 C5 H5A 109.6 . . ?
C39 C5 H5B 109.6 . . ?
C22 C6 N6 104.9(6) . . ?
C22 C6 C27 119.6(7) . . ?
C27 C6 N6 135.4(7) . . ?
O2 C12 N3 122.8(6) . . ?
O2 C12 C4 119.9(7) . . ?
N3 C12 C4 117.3(7) . . ?
C27 C17 H17 118.8 . . ?
C27 C17 C33 122.4(8) . . ?
C33 C17 H17 118.8 . . ?
C29 C21 H21 119.7 . . ?
C29 C21 C30 120.6(8) . . ?
C30 C21 H21 119.7 . . ?
N9 C22 C2 129.4(8) . . ?
N9 C22 C6 108.2(7) . . ?
C6 C22 C2 122.4(8) . . ?
C3 C24 N3 118.8(7) . . ?
C3 C24 C30 120.2(7) . . ?
C30 C24 N3 120.9(6) . . ?
C5 C25 H25A 109.1 . . ?
C5 C25 H25B 109.1 . . ?
C5 C25 C34 112.3(6) . . ?
H25A C25 H25B 107.9 . . ?
C34 C25 H25A 109.1 . . ?
C34 C25 H25B 109.1 . . ?
N6 C26 C4 107.9(5) . . ?
N6 C26 C34 110.1(6) . . ?
N6 C26 C42 108.5(5) . . ?
C4 C26 C42 110.7(6) . . ?
C34 C26 C4 111.1(6) . . ?
C34 C26 C42 108.5(6) . . ?
C6 C27 H27 121.2 . . ?
C17 C27 C6 117.6(8) . . ?
C17 C27 H27 121.2 . . ?
C3 C28 H28 120.5 . . ?
C29 C28 C3 118.9(8) . . ?
C29 C28 H28 120.5 . . ?
C21 C29 C28 121.2(8) . . ?
C21 C29 H29 119.4 . . ?
C28 C29 H29 119.4 . . ?
C21 C30 H30 120.3 . . ?
C24 C30 C21 119.5(7) . . ?
C24 C30 H30 120.3 . . ?
C2 C33 C17 120.8(8) . . ?
C2 C33 H33 119.6 . . ?
C17 C33 H33 119.6 . . ?
C25 C34 C26 112.3(6) . . ?
C25 C34 H34A 109.2 . . ?
C25 C34 H34B 109.2 . . ?
C26 C34 H34A 109.2 . . ?
C26 C34 H34B 109.2 . . ?
H34A C34 H34B 107.9 . . ?
N3 C37 H37A 109.5 . . ?
N3 C37 H37B 109.5 . . ?
N3 C37 H37C 109.5 . . ?
H37A C37 H37B 109.5 . . ?
H37A C37 H37C 109.5 . . ?
H37B C37 H37C 109.5 . . ?
C5 C39 H39A 109.6 . . ?
C5 C39 H39B 109.6 . . ?
H39A C39 H39B 108.1 . . ?
C42 C39 C5 110.3(7) . . ?
C42 C39 H39A 109.6 . . ?
C42 C39 H39B 109.6 . . ?
C26 C42 H42A 109.1 . . ?
C26 C42 H42B 109.1 . . ?
C39 C42 C26 112.5(6) . . ?
C39 C42 H42A 109.1 . . ?
C39 C42 H42B 109.1 . . ?
H42A C42 H42B 107.8 . . ?

loop_
_geom_bond_atom_site_label_1
_geom_bond_atom_site_label_2
_geom_bond_distance
_geom_bond_site_symmetry_2
_geom_bond_publ_flag
O1 C18 1.243(8) . ?
N1 C10 1.442(8) . ?
N1 C15 1.499(8) . ?
N1 C18 1.352(9) . ?
N7 N8 1.389(8) . ?
N7 N10 1.306(8) . ?
N8 C1 1.391(8) . ?
N8 C14 1.492(8) . ?
N10 C8 1.386(9) . ?
N11 N12 1.126(9) . ?
N12 C16 1.307(10) . ?
C1 C8 1.397(9) . ?
C1 C35 1.401(9) . ?
C7 H7 0.9300 . ?
C7 C23 1.408(11) . ?
C7 C35 1.376(10) . ?
C8 C38 1.428(10) . ?
C9 H9 0.9300 . ?
C9 C20 1.402(11) . ?
C9 C31 1.386(10) . ?
C10 C36 1.396(10) . ?
C10 C40 1.381(9) . ?
C11 H11A 0.9700 . ?
C11 H11B 0.9700 . ?
C11 C13 1.523(9) . ?
C11 C41 1.530(12) . ?
C13 H13A 0.9700 . ?
C13 H13B 0.9700 . ?
C13 C14 1.529(9) . ?
C14 C16 1.544(10) . ?
C14 C32 1.556(9) . ?
C15 H15A 0.9600 . ?
C15 H15B 0.9600 . ?
C15 H15C 0.9600 . ?
C16 C18 1.493(10) . ?
C19 H19A 0.9700 . ?
C19 H19B 0.9700 . ?
C19 C32 1.511(10) . ?
C19 C41 1.520(12) . ?
C20 H20 0.9300 . ?
C20 C40 1.388(10) . ?
C23 H23 0.9300 . ?
C23 C38 1.376(11) . ?
C31 H31 0.9300 . ?
C31 C36 1.400(10) . ?
C32 H32A 0.9700 . ?
C32 H32B 0.9700 . ?
C35 H35 0.9300 . ?
C36 H36 0.9300 . ?
C38 H38 0.9300 . ?
C40 H40 0.9300 . ?
C41 H41A 0.9700 . ?
C41 H41B 0.9700 . ?
O2 C12 1.222(8) . ?
N2 N6 1.362(7) . ?
N2 N9 1.309(8) . ?
N3 C12 1.384(9) . ?
N3 C24 1.449(9) . ?
N3 C37 1.479(9) . ?
N4 N5 1.144(8) . ?
N4 C4 1.308(9) . ?
N6 C6 1.403(9) . ?
N6 C26 1.496(9) . ?
N9 C22 1.389(9) . ?
C2 H2 0.9300 . ?
C2 C22 1.399(11) . ?
C2 C33 1.362(12) . ?
C3 H3 0.9300 . ?
C3 C24 1.379(9) . ?
C3 C28 1.423(11) . ?
C4 C12 1.499(9) . ?
C4 C26 1.537(10) . ?
C5 H5A 0.9700 . ?
C5 H5B 0.9700 . ?
C5 C25 1.521(10) . ?
C5 C39 1.525(11) . ?
C6 C22 1.396(9) . ?
C6 C27 1.398(10) . ?
C17 H17 0.9300 . ?
C17 C27 1.367(11) . ?
C17 C33 1.404(11) . ?
C21 H21 0.9300 . ?
C21 C29 1.345(11) . ?
C21 C30 1.406(10) . ?
C24 C30 1.386(9) . ?
C25 H25A 0.9700 . ?
C25 H25B 0.9700 . ?
C25 C34 1.532(10) . ?
C26 C34 1.533(9) . ?
C26 C42 1.558(10) . ?
C27 H27 0.9300 . ?
C28 H28 0.9300 . ?
C28 C29 1.385(10) . ?
C29 H29 0.9300 . ?
C30 H30 0.9300 . ?
C33 H33 0.9300 . ?
C34 H34A 0.9700 . ?
C34 H34B 0.9700 . ?
C37 H37A 0.9600 . ?
C37 H37B 0.9600 . ?
C37 H37C 0.9600 . ?
C39 H39A 0.9700 . ?
C39 H39B 0.9700 . ?
C39 C42 1.523(10) . ?
C42 H42A 0.9700 . ?
C42 H42B 0.9700 . ?

loop_
_geom_torsion_atom_site_label_1
_geom_torsion_atom_site_label_2
_geom_torsion_atom_site_label_3
_geom_torsion_atom_site_label_4
_geom_torsion
_geom_torsion_site_symmetry_1
_geom_torsion_site_symmetry_2
_geom_torsion_site_symmetry_3
_geom_torsion_site_symmetry_4
_geom_torsion_publ_flag
N1 C10 C36 C31 -177.5(6) . . . . ?
N1 C10 C40 C20 178.2(6) . . . . ?
N7 N8 C1 C8 -1.1(7) . . . . ?
N7 N8 C1 C35 178.7(8) . . . . ?
N7 N8 C14 C13 152.6(6) . . . . ?
N7 N8 C14 C16 -84.5(7) . . . . ?
N7 N8 C14 C32 33.9(8) . . . . ?
N7 N10 C8 C1 -0.4(8) . . . . ?
N7 N10 C8 C38 175.2(7) . . . . ?
N8 N7 N10 C8 -0.3(8) . . . . ?
N8 C1 C8 N10 1.0(8) . . . . ?
N8 C1 C8 C38 -174.9(7) . . . . ?
N8 C1 C35 C7 176.9(8) . . . . ?
N8 C14 C16 N12 86.1(7) . . . . ?
N8 C14 C16 C18 -75.8(8) . . . . ?
N8 C14 C32 C19 172.0(7) . . . . ?
N10 N7 N8 C1 1.0(7) . . . . ?
N10 N7 N8 C14 -176.5(6) . . . . ?
N10 C8 C38 C23 179.7(7) . . . . ?
N12 C16 C18 O1 -145.3(7) . . . . ?
N12 C16 C18 N1 30.3(9) . . . . ?
C1 N8 C14 C13 -24.1(10) . . . . ?
C1 N8 C14 C16 98.7(8) . . . . ?
C1 N8 C14 C32 -142.8(7) . . . . ?
C1 C8 C38 C23 -5.2(11) . . . . ?
C7 C23 C38 C8 3.5(12) . . . . ?
C8 C1 C35 C7 -3.4(11) . . . . ?
C9 C20 C40 C10 -2.6(12) . . . . ?
C9 C31 C36 C10 1.0(12) . . . . ?
C10 N1 C18 O1 -159.8(6) . . . . ?
C10 N1 C18 C16 24.8(10) . . . . ?
C11 C13 C14 N8 -169.5(6) . . . . ?
C11 C13 C14 C16 68.8(8) . . . . ?
C11 C13 C14 C32 -52.0(8) . . . . ?
C13 C11 C41 C19 -53.4(10) . . . . ?
C13 C14 C16 N12 -152.0(6) . . . . ?
C13 C14 C16 C18 46.1(9) . . . . ?
C13 C14 C32 C19 52.8(9) . . . . ?
C14 N8 C1 C8 175.8(7) . . . . ?
C14 N8 C1 C35 -4.4(13) . . . . ?
C14 C16 C18 O1 16.9(10) . . . . ?
C14 C16 C18 N1 -167.5(6) . . . . ?
C15 N1 C10 C36 62.5(8) . . . . ?
C15 N1 C10 C40 -114.3(8) . . . . ?
C15 N1 C18 O1 6.2(10) . . . . ?
C15 N1 C18 C16 -169.2(6) . . . . ?
C16 C14 C32 C19 -69.4(8) . . . . ?
C18 N1 C10 C36 -131.7(7) . . . . ?
C18 N1 C10 C40 51.5(10) . . . . ?
C20 C9 C31 C36 -2.1(12) . . . . ?
C23 C7 C35 C1 1.7(12) . . . . ?
C31 C9 C20 C40 2.9(12) . . . . ?
C32 C14 C16 N12 -31.2(8) . . . . ?
C32 C14 C16 C18 166.9(6) . . . . ?
C32 C19 C41 C11 54.0(10) . . . . ?
C35 C1 C8 N10 -178.9(6) . . . . ?
C35 C1 C8 C38 5.3(11) . . . . ?
C35 C7 C23 C38 -2.0(13) . . . . ?
C36 C10 C40 C20 1.4(11) . . . . ?
C40 C10 C36 C31 -0.7(11) . . . . ?
C41 C11 C13 C14 53.7(9) . . . . ?
C41 C19 C32 C14 -54.7(9) . . . . ?
N2 N6 C6 C22 -2.4(8) . . . . ?
N2 N6 C6 C27 -179.0(8) . . . . ?
N2 N6 C26 C4 -80.2(7) . . . . ?
N2 N6 C26 C34 158.4(6) . . . . ?
N2 N6 C26 C42 39.8(8) . . . . ?
N2 N9 C22 C2 178.3(8) . . . . ?
N2 N9 C22 C6 -1.2(9) . . . . ?
N3 C24 C30 C21 175.7(6) . . . . ?
N4 C4 C12 O2 -143.8(7) . . . . ?
N4 C4 C12 N3 32.9(9) . . . . ?
N4 C4 C26 N6 82.0(7) . . . . ?
N4 C4 C26 C34 -157.2(6) . . . . ?
N4 C4 C26 C42 -36.6(8) . . . . ?
N6 N2 N9 C22 -0.4(9) . . . . ?
N6 C6 C22 N9 2.2(8) . . . . ?
N6 C6 C22 C2 -177.3(7) . . . . ?
N6 C6 C27 C17 176.1(8) . . . . ?
N6 C26 C34 C25 -171.9(6) . . . . ?
N6 C26 C42 C39 175.3(6) . . . . ?
N9 N2 N6 C6 1.8(8) . . . . ?
N9 N2 N6 C26 178.3(6) . . . . ?
C3 C24 C30 C21 0.5(11) . . . . ?
C3 C28 C29 C21 -1.6(12) . . . . ?
C4 C26 C34 C25 68.6(8) . . . . ?
C4 C26 C42 C39 -66.5(8) . . . . ?
C5 C25 C34 C26 55.5(9) . . . . ?
C5 C39 C42 C26 -58.5(9) . . . . ?
C6 N6 C26 C4 95.2(8) . . . . ?
C6 N6 C26 C34 -26.2(10) . . . . ?
C6 N6 C26 C42 -144.9(7) . . . . ?
C12 N3 C24 C3 -130.2(8) . . . . ?
C12 N3 C24 C30 54.5(10) . . . . ?
C12 C4 C26 N6 -79.2(8) . . . . ?
C12 C4 C26 C34 41.6(9) . . . . ?
C12 C4 C26 C42 162.3(6) . . . . ?
C22 C2 C33 C17 -0.9(13) . . . . ?
C22 C6 C27 C17 -0.1(11) . . . . ?
C24 N3 C12 O2 -155.8(7) . . . . ?
C24 N3 C12 C4 27.6(10) . . . . ?
C24 C3 C28 C29 1.1(11) . . . . ?
C25 C5 C39 C42 57.2(9) . . . . ?
C26 N6 C6 C22 -178.1(7) . . . . ?
C26 N6 C6 C27 5.3(14) . . . . ?
C26 C4 C12 O2 17.1(10) . . . . ?
C26 C4 C12 N3 -166.1(6) . . . . ?
C27 C6 C22 N9 179.4(7) . . . . ?
C27 C6 C22 C2 -0.1(12) . . . . ?
C27 C17 C33 C2 0.9(13) . . . . ?
C28 C3 C24 N3 -175.8(6) . . . . ?
C28 C3 C24 C30 -0.5(11) . . . . ?
C29 C21 C30 C24 -1.0(11) . . . . ?
C30 C21 C29 C28 1.6(12) . . . . ?
C33 C2 C22 N9 -178.8(8) . . . . ?
C33 C2 C22 C6 0.6(12) . . . . ?
C33 C17 C27 C6 -0.3(12) . . . . ?
C34 C26 C42 C39 55.7(8) . . . . ?
C37 N3 C12 O2 6.8(11) . . . . ?
C37 N3 C12 C4 -169.9(6) . . . . ?
C37 N3 C24 C3 67.1(9) . . . . ?
C37 N3 C24 C30 -108.2(8) . . . . ?
C39 C5 C25 C34 -56.1(9) . . . . ?
C42 C26 C34 C25 -53.3(8) . . . . ?
